data_1010524
loop_
_publ_author_name
'Zachariasen, W H'

_publ_section_title
;
The Crystal Lattice of Potassium Pyrosulphite,K~2~ S~2~ O~5~ and the
Structure of the Pyrosulphite Group
;
_journal_coden_ASTM PHRVAO
_journal_name_full
;
Physical Review (1,1893-132,1963/141,1966-188,1969)
;
_journal_page_first 923
_journal_page_last 935
_journal_volume 40
_journal_year 1932
_chemical_formula_structural 'K2 S2 O5'
_chemical_formula_sum 'K2 O5 S2'
_chemical_name_systematic 'Potassium pentaoxoduo-disulfate(IV)'
_space_group_IT_number 11
_symmetry_cell_setting monoclinic
_symmetry_Int_Tables_number 11
_symmetry_space_group_name_Hall '-P 2yb'
_symmetry_space_group_name_H-M 'P 1 21/m 1'
_cell_angle_alpha 90
_cell_angle_beta 102.68
_cell_angle_gamma 90
_cell_formula_units_Z 2
_cell_length_a 6.95
_cell_length_b 6.19
_cell_length_c 7.55
_cell_volume 316.9
_cod_database_code 1010524

loop_
_symmetry_equiv_pos_as_xyz
x,y,z
-x,1/2+y,-z
-x,-y,-z
x,1/2-y,z

loop_
_atom_site_label
_atom_site_type_symbol
_atom_site_symmetry_multiplicity
_atom_site_Wyckoff_symbol
_atom_site_fract_x
_atom_site_fract_y
_atom_site_fract_z
_atom_site_occupancy
_atom_site_attached_hydrogens
_atom_site_calc_flag
K1 K1+ 2 e 0.22 0.25 0.95 1. 0 d
K2 K1+ 2 e 0.65 0.25 0.67 1. 0 d
S1 S4+ 2 e 0.7 0.25 0.22 1. 0 d
S2 S4+ 2 e 0.01 0.25 0.32 1. 0 d
O1 O2- 4 f 0.07 0.06 0.24 1. 0 d
O2 O2- 4 f 0.63 0.06 0.31 1. 0 d
O3 O2- 2 e 0.67 0.25 0.03 1. 0 d

loop_
_atom_type_symbol
_atom_type_oxidation_number
K1+ 1.000
S4+ 4.000
O2- -2.000
